data_7208361
loop_
_publ_author_name
'Gelbrich, Thomas'
'Threlfall, Terence L.'
'Hursthouse, Michael B.'

_publ_section_title
;
 XPac dissimilarity parameters as quantitative descriptors of
 isostructurality: the case of fourteen 4,5&#x2032;-substituted
 benzenesulfonamido-2-pyridines obtained by substituent interchange
 involving CF3/I/Br/Cl/F/Me/H
;
_journal_issue 17
_journal_name_full CrystEngComm
_journal_page_first 5454
_journal_paper_doi 10.1039/c2ce25508a
_journal_volume 14
_journal_year 2012
_chemical_formula_moiety 'C11 H8 I2 N2 O2 S'
_chemical_formula_sum 'C11 H8 I2 N2 O2 S'
_chemical_formula_weight 486.05
_chemical_name_systematic
;
?
;
_space_group_IT_number 14
_symmetry_cell_setting monoclinic
_symmetry_space_group_name_Hall '-P 2ybc'
_symmetry_space_group_name_H-M 'P 1 21/c 1'
_cell_angle_alpha 90
_cell_angle_beta 99.204(4)
_cell_angle_gamma 90
_cell_formula_units_Z 4
_cell_length_a 12.7165(8)
_cell_length_b 19.5032(14)
_cell_length_c 5.6759(3)
_cell_measurement_reflns_used 4800
_cell_measurement_temperature 293(2)
_cell_measurement_theta_max 27.48
_cell_measurement_theta_min 2.9
_cell_volume 1389.57(15)
_computing_cell_refinement 'DENZO (Otwinowski & Minor, 1997) & COLLECT (Hooft, 1998)'
_computing_data_collection 'COLLECT (Hooft, 1998)'
_computing_data_reduction 'DENZO (Otwinowski & Minor, 1997) & COLLECT (Hooft, 1998)'
_computing_structure_refinement 'SHELXL-97 (Sheldrick, 1997)'
_computing_structure_solution 'SHELXS-97 (Sheldrick, 1997)'
_diffrn_ambient_temperature 293(2)
_diffrn_detector_area_resol_mean 9.091
_diffrn_measured_fraction_theta_full 0.998
_diffrn_measured_fraction_theta_max 0.998
_diffrn_measurement_device_type 'Bruker-Nonius 95mm CCD camera on \k-goniostat'
_diffrn_measurement_method '\f & \w scans'
_diffrn_radiation_monochromator graphite
_diffrn_radiation_type MoK\a
_diffrn_radiation_wavelength 0.71073
_diffrn_reflns_av_R_equivalents 0.0676
_diffrn_reflns_av_unetI/netI 0.063
_diffrn_reflns_limit_h_max 15
_diffrn_reflns_limit_h_min -11
_diffrn_reflns_limit_k_max 23
_diffrn_reflns_limit_k_min -24
_diffrn_reflns_limit_l_max 6
_diffrn_reflns_limit_l_min -6
_diffrn_reflns_number 9542
_diffrn_reflns_theta_full 26
_diffrn_reflns_theta_max 26
_diffrn_reflns_theta_min 3.25
_exptl_absorpt_coefficient_mu 4.671
_exptl_absorpt_correction_T_max 0.8
_exptl_absorpt_correction_T_min 0.4551
_exptl_absorpt_correction_type multi-scan
_exptl_absorpt_process_details 'SADABS V2.10 (Sheldrick, G.M., 2003)'
_exptl_crystal_colour brown
_exptl_crystal_density_diffrn 2.323
_exptl_crystal_density_method 'not measured'
_exptl_crystal_description plate
_exptl_crystal_F_000 904
_exptl_crystal_size_max 0.2
_exptl_crystal_size_mid 0.1
_exptl_crystal_size_min 0.05
_refine_diff_density_max 0.732
_refine_diff_density_min -0.969
_refine_diff_density_rms 0.112
_refine_ls_extinction_method none
_refine_ls_goodness_of_fit_ref 0.971
_refine_ls_hydrogen_treatment constr
_refine_ls_matrix_type full
_refine_ls_number_parameters 164
_refine_ls_number_reflns 2707
_refine_ls_number_restraints 0
_refine_ls_restrained_S_all 0.971
_refine_ls_R_factor_all 0.1008
_refine_ls_R_factor_gt 0.0469
_refine_ls_shift/su_max 0
_refine_ls_shift/su_mean 0
_refine_ls_structure_factor_coef Fsqd
_refine_ls_weighting_details 'calc w=1/[\s^2^(Fo^2^)+(0.0540P)^2^+0.0000P] where P=(Fo^2^+2Fc^2^)/3'
_refine_ls_weighting_scheme calc
_refine_ls_wR_factor_gt 0.0999
_refine_ls_wR_factor_ref 0.1133
_reflns_number_gt 1565
_reflns_number_total 2707
_reflns_threshold_expression >2sigma(I)
_cod_data_source_file c2ce25508a.txt
_cod_data_source_block A1_I~I
_cod_original_sg_symbol_H-M P21/c
_cod_database_code 7208361

loop_
_symmetry_equiv_pos_as_xyz
'x, y, z'
'-x, y+1/2, -z+1/2'
'-x, -y, -z'
'x, -y-1/2, z-1/2'

loop_
_atom_site_label
_atom_site_type_symbol
_atom_site_fract_x
_atom_site_fract_y
_atom_site_fract_z
_atom_site_U_iso_or_equiv
_atom_site_adp_type
_atom_site_occupancy
_atom_site_symmetry_multiplicity
_atom_site_calc_flag
_atom_site_refinement_flags
S1 S 0.17887(16) 0.11568(9) 1.1741(3) 0.0606(5) Uani 1 1 d .
I1 I 0.56583(5) 0.12801(4) 0.52270(11) 0.0966(3) Uani 1 1 d .
I2 I -0.22417(4) 0.15212(3) 0.10421(9) 0.0752(2) Uani 1 1 d .
O1 O 0.2139(4) 0.0749(3) 1.3834(8) 0.0764(15) Uani 1 1 d .
O2 O 0.1488(4) 0.1854(2) 1.2087(8) 0.0689(13) Uani 1 1 d .
N1 N 0.0843(4) 0.0718(3) 1.0228(9) 0.0577(14) Uani 1 1 d .
N2 N -0.0531(4) 0.0527(3) 0.7230(9) 0.0520(13) Uani 1 1 d .
H2 H -0.0583 0.0135 0.7896 0.11(3) Uiso 1 1 calc R
C1 C 0.2835(5) 0.1181(3) 1.0021(11) 0.0522(16) Uani 1 1 d .
C6 C 0.3348(6) 0.0591(4) 0.9539(12) 0.0663(19) Uani 1 1 d .
H6 H 0.3153 0.0175 1.0141 0.08 Uiso 1 1 calc R
C5 C 0.4145(7) 0.0610(4) 0.8180(13) 0.077(2) Uani 1 1 d .
H5 H 0.4467 0.0206 0.7795 0.093 Uiso 1 1 calc R
C4 C 0.4465(6) 0.1228(4) 0.7392(12) 0.0632(19) Uani 1 1 d .
C3 C 0.3978(6) 0.1811(4) 0.7888(12) 0.0668(19) Uani 1 1 d .
H3 H 0.4206 0.2231 0.7376 0.08 Uiso 1 1 calc R
C2 C 0.3146(6) 0.1786(3) 0.9149(12) 0.0615(18) Uani 1 1 d .
H2A H 0.2788 0.2188 0.9413 0.074 Uiso 1 1 calc R
C7 C 0.0231(5) 0.0956(3) 0.8229(11) 0.0463(15) Uani 1 1 d .
C8 C 0.0300(6) 0.1595(3) 0.7071(13) 0.0586(18) Uani 1 1 d .
H8 H 0.0825 0.1907 0.7683 0.07 Uiso 1 1 calc R
C9 C -0.0394(6) 0.1752(4) 0.5082(13) 0.0612(19) Uani 1 1 d .
H9 H -0.0352 0.2179 0.4372 0.073 Uiso 1 1 calc R
C10 C -0.1165(6) 0.1289(3) 0.4081(12) 0.0567(17) Uani 1 1 d .
C11 C -0.1224(6) 0.0674(3) 0.5237(12) 0.0613(18) Uani 1 1 d .
H11 H -0.1746 0.0358 0.4641 0.074 Uiso 1 1 calc R

loop_
_atom_site_aniso_label
_atom_site_aniso_U_11
_atom_site_aniso_U_22
_atom_site_aniso_U_33
_atom_site_aniso_U_23
_atom_site_aniso_U_13
_atom_site_aniso_U_12
S1 0.0683(13) 0.0515(12) 0.0621(11) 0.0011(9) 0.0105(9) -0.0064(10)
I1 0.0674(4) 0.1394(6) 0.0851(4) -0.0156(3) 0.0182(3) 0.0100(3)
I2 0.0720(4) 0.0863(4) 0.0665(3) 0.0146(3) 0.0088(3) 0.0069(3)
O1 0.097(4) 0.072(3) 0.056(3) 0.010(2) 0.000(3) -0.017(3)
O2 0.086(4) 0.049(3) 0.076(3) -0.014(2) 0.023(3) -0.001(3)
N1 0.051(4) 0.052(3) 0.068(4) 0.007(3) 0.006(3) -0.007(3)
N2 0.047(4) 0.046(3) 0.063(3) 0.005(3) 0.009(3) -0.003(3)
C1 0.052(4) 0.047(4) 0.054(4) -0.005(3) -0.001(3) 0.000(3)
C6 0.073(5) 0.050(5) 0.075(5) 0.004(4) 0.009(4) 0.006(4)
C5 0.080(6) 0.069(6) 0.077(5) -0.005(4) -0.003(4) 0.024(5)
C4 0.061(5) 0.074(5) 0.054(4) -0.007(4) 0.004(3) -0.002(4)
C3 0.066(5) 0.064(5) 0.071(5) 0.008(4) 0.013(4) 0.001(4)
C2 0.067(5) 0.046(4) 0.072(5) 0.006(3) 0.012(4) -0.002(4)
C7 0.044(4) 0.043(4) 0.053(4) 0.002(3) 0.014(3) 0.002(3)
C8 0.062(5) 0.045(4) 0.071(5) 0.008(3) 0.016(4) -0.004(4)
C9 0.065(5) 0.045(4) 0.076(5) 0.013(3) 0.021(4) 0.007(4)
C10 0.063(5) 0.048(4) 0.061(4) 0.002(3) 0.016(3) 0.005(4)
C11 0.063(5) 0.053(4) 0.069(5) 0.003(4) 0.016(4) -0.002(4)

loop_
_atom_type_symbol
_atom_type_description
_atom_type_scat_dispersion_real
_atom_type_scat_dispersion_imag
_atom_type_scat_source
C C 0.0033 0.0016 'International Tables Vol C Tables 4.2.6.8 and 6.1.1.4'
H H 0 0 'International Tables Vol C Tables 4.2.6.8 and 6.1.1.4'
N N 0.0061 0.0033 'International Tables Vol C Tables 4.2.6.8 and 6.1.1.4'
O O 0.0106 0.006 'International Tables Vol C Tables 4.2.6.8 and 6.1.1.4'
S S 0.1246 0.1234 'International Tables Vol C Tables 4.2.6.8 and 6.1.1.4'
I I -0.4742 1.8119 'International Tables Vol C Tables 4.2.6.8 and 6.1.1.4'

loop_
_geom_angle_atom_site_label_1
_geom_angle_atom_site_label_2
_geom_angle_atom_site_label_3
_geom_angle
O2 S1 O1 117.7(3)
O2 S1 N1 112.6(3)
O1 S1 N1 104.7(3)
O2 S1 C1 106.9(3)
O1 S1 C1 108.0(3)
N1 S1 C1 106.5(3)
C7 N1 S1 123.1(5)
C7 N2 C11 123.7(6)
C7 N2 H2 118.1
C11 N2 H2 118.1
C2 C1 C6 118.6(7)
C2 C1 S1 120.7(5)
C6 C1 S1 120.7(5)
C5 C6 C1 120.6(7)
C5 C6 H6 119.7
C1 C6 H6 119.7
C6 C5 C4 119.6(7)
C6 C5 H5 120.2
C4 C5 H5 120.2
C3 C4 C5 120.3(7)
C3 C4 I1 118.7(6)
C5 C4 I1 120.9(6)
C4 C3 C2 119.9(7)
C4 C3 H3 120.1
C2 C3 H3 120.1
C1 C2 C3 121.0(7)
C1 C2 H2A 119.5
C3 C2 H2A 119.5
N2 C7 N1 115.0(5)
N2 C7 C8 116.6(6)
N1 C7 C8 128.4(6)
C9 C8 C7 120.4(7)
C9 C8 H8 119.8
C7 C8 H8 119.8
C8 C9 C10 121.3(6)
C8 C9 H9 119.4
C10 C9 H9 119.4
C11 C10 C9 117.5(7)
C11 C10 I2 120.6(6)
C9 C10 I2 121.9(5)
N2 C11 C10 120.5(7)
N2 C11 H11 119.7
C10 C11 H11 119.7

loop_
_geom_bond_atom_site_label_1
_geom_bond_atom_site_label_2
_geom_bond_distance
S1 O2 1.435(5)
S1 O1 1.439(5)
S1 N1 1.608(6)
S1 C1 1.772(7)
I1 C4 2.103(7)
I2 C10 2.073(7)
N1 C7 1.351(8)
N2 C7 1.336(7)
N2 C11 1.349(8)
N2 H2 0.86
C1 C2 1.363(9)
C1 C6 1.371(9)
C6 C5 1.369(10)
C6 H6 0.93
C5 C4 1.369(10)
C5 H5 0.93
C4 C3 1.347(10)
C3 C2 1.369(9)
C3 H3 0.93
C2 H2A 0.93
C7 C8 1.418(9)
C8 C9 1.352(10)
C8 H8 0.93
C9 C10 1.386(10)
C9 H9 0.93
C10 C11 1.375(9)
C11 H11 0.93

loop_
_geom_hbond_atom_site_label_D
_geom_hbond_atom_site_label_H
_geom_hbond_atom_site_label_A
_geom_hbond_distance_DH
_geom_hbond_distance_HA
_geom_hbond_distance_DA
_geom_hbond_angle_DHA
_geom_hbond_site_symmetry_A
N2 H2 N1 0.86 2.03 2.884(8) 171.5 3_557
